data_7245830
loop_
_publ_author_name
'Feng, W. B.'
'Xu, W.'
'Duan, H. B.'
'Zhang, H.'

_publ_section_title
;
 Multi-step phase transition crystal with dielectric constant bistability
 and temperature-dependent conductivity
;
_journal_issue 50
_journal_name_full 'RSC Advances'
_journal_page_first 32475
_journal_page_last 32479
_journal_paper_doi 10.1039/D2RA05947A
_journal_volume 12
_journal_year 2022
_chemical_formula_moiety 'C8 N4 Ni S4, C8 H15 N2'
_chemical_formula_sum 'C16 H15 N6 Ni S4'
_chemical_formula_weight 478.29
_space_group_crystal_system monoclinic
_space_group_IT_number 14
_space_group_name_Hall '-P 2ybc'
_space_group_name_H-M_alt 'P 1 21/c 1'
_atom_sites_solution_hydrogens geom
_audit_creation_method SHELXL-2014/7
_audit_update_record
;
2022-09-24 deposited with the CCDC.	2022-11-01 downloaded from the CCDC.
;
_cell_angle_alpha 90
_cell_angle_beta 93.095(2)
_cell_angle_gamma 90
_cell_formula_units_Z 4
_cell_length_a 10.7039(5)
_cell_length_b 7.4586(4)
_cell_length_c 26.8087(14)
_cell_measurement_reflns_used 2350
_cell_measurement_temperature 353(2)
_cell_measurement_theta_max 28.846
_cell_measurement_theta_min 2.918
_cell_volume 2137.18(19)
_computing_structure_refinement 'SHELXL-2014/7 (Sheldrick, 2014)'
_diffrn_ambient_temperature 353(2)
_diffrn_measured_fraction_theta_full 0.996
_diffrn_measured_fraction_theta_max 0.988
_diffrn_measurement_device_type AtlasS2
_diffrn_radiation_type MoK\a
_diffrn_radiation_wavelength 0.71073
_diffrn_reflns_av_R_equivalents 0.0422
_diffrn_reflns_av_unetI/netI 0.0461
_diffrn_reflns_Laue_measured_fraction_full 0.996
_diffrn_reflns_Laue_measured_fraction_max 0.988
_diffrn_reflns_limit_h_max 13
_diffrn_reflns_limit_h_min -13
_diffrn_reflns_limit_k_max 9
_diffrn_reflns_limit_k_min -8
_diffrn_reflns_limit_l_max 29
_diffrn_reflns_limit_l_min -34
_diffrn_reflns_number 21768
_diffrn_reflns_point_group_measured_fraction_full 0.996
_diffrn_reflns_point_group_measured_fraction_max 0.988
_diffrn_reflns_theta_full 25.242
_diffrn_reflns_theta_max 27.677
_diffrn_reflns_theta_min 2.502
_diffrn_source 'fine-focus sealed tube'
_exptl_absorpt_coefficient_mu 1.312
_exptl_absorpt_correction_T_max 0.900
_exptl_absorpt_correction_T_min 0.854
_exptl_absorpt_correction_type multi-scan
_exptl_absorpt_process_details 'SADABS-2016/2 - Bruker AXS'
_exptl_crystal_colour black
_exptl_crystal_density_diffrn 1.486
_exptl_crystal_description needle
_exptl_crystal_F_000 980
_exptl_crystal_size_max 0.12
_exptl_crystal_size_mid 0.10
_exptl_crystal_size_min 0.08
_refine_diff_density_max 0.415
_refine_diff_density_min -0.312
_refine_diff_density_rms 0.055
_refine_ls_extinction_coef 0.0030(5)
_refine_ls_extinction_expression Fc^*^=kFc[1+0.001xFc^2^\l^3^/sin(2\q)]^-1/4^
_refine_ls_extinction_method 'SHELXL-2014/7 (Sheldrick 2014'
_refine_ls_goodness_of_fit_ref 1.001
_refine_ls_hydrogen_treatment constr
_refine_ls_matrix_type full
_refine_ls_number_parameters 247
_refine_ls_number_reflns 4923
_refine_ls_number_restraints 0
_refine_ls_restrained_S_all 1.001
_refine_ls_R_factor_all 0.0878
_refine_ls_R_factor_gt 0.0411
_refine_ls_shift/su_max 0.000
_refine_ls_shift/su_mean 0.000
_refine_ls_structure_factor_coef Fsqd
_refine_ls_weighting_details 'w=1/[\s^2^(Fo^2^)+(0.0466P)^2^+0.4575P] where P=(Fo^2^+2Fc^2^)/3'
_refine_ls_weighting_scheme calc
_refine_ls_wR_factor_gt 0.0867
_refine_ls_wR_factor_ref 0.1010
_reflns_Friedel_coverage 0.000
_reflns_number_gt 3076
_reflns_number_total 4923
_reflns_threshold_expression 'I > 2\s(I)'
_cod_data_source_file d2ra05947a2.cif
_cod_data_source_block 1
_cod_original_sg_symbol_H-M 'P 21/c'
_cod_database_code 7245830
_shelx_shelxl_version_number 2014/7
_shelx_space_group_comment
;
The symmetry employed for this shelxl refinement is uniquely defined
by the following loop, which should always be used as a source of
symmetry information in preference to the above space-group names.
They are only intended as comments.
;

loop_
_space_group_symop_operation_xyz
'x, y, z'
'-x, y+1/2, -z+1/2'
'-x, -y, -z'
'x, -y-1/2, z-1/2'

loop_
_atom_site_label
_atom_site_type_symbol
_atom_site_fract_x
_atom_site_fract_y
_atom_site_fract_z
_atom_site_U_iso_or_equiv
_atom_site_adp_type
_atom_site_occupancy
_atom_site_site_symmetry_order
_atom_site_calc_flag
_atom_site_refinement_flags_posn
_atom_site_refinement_flags_adp
_atom_site_refinement_flags_occupancy
_atom_site_disorder_assembly
_atom_site_disorder_group
Ni1 Ni 0.09974(3) 0.20557(4) 0.00387(2) 0.04853(14) Uani 1 1 d . . . . .
S1 S -0.09139(6) 0.29087(10) -0.00509(3) 0.0566(2) Uani 1 1 d . . . . .
S2 S 0.13208(6) 0.25923(11) -0.07283(3) 0.0584(2) Uani 1 1 d . . . . .
S3 S 0.06879(7) 0.15791(10) 0.08107(3) 0.0592(2) Uani 1 1 d . . . . .
S4 S 0.28910(7) 0.11087(11) 0.01184(3) 0.0616(2) Uani 1 1 d . . . . .
N1 N -0.3240(3) 0.4695(4) -0.09757(12) 0.0971(10) Uani 1 1 d . . . . .
N2 N -0.0182(3) 0.4419(5) -0.18820(12) 0.1086(11) Uani 1 1 d . . . . .
N3 N 0.2213(4) -0.0258(5) 0.19580(12) 0.1199(13) Uani 1 1 d . . . . .
N4 N 0.5190(3) -0.0804(5) 0.10296(13) 0.1110(11) Uani 1 1 d . . . . .
N5 N 0.6597(2) 0.3615(3) 0.09950(8) 0.0577(6) Uani 1 1 d . . . . .
N6 N 0.7700(2) 0.2543(4) 0.16165(9) 0.0630(6) Uani 1 1 d . . . . .
C1 C -0.2280(3) 0.4184(4) -0.08434(12) 0.0646(8) Uani 1 1 d . . . . .
C2 C -0.1082(2) 0.3528(3) -0.06659(10) 0.0517(7) Uani 1 1 d . . . . .
C3 C -0.0090(2) 0.3411(3) -0.09637(10) 0.0529(7) Uani 1 1 d . . . . .
C4 C -0.0161(3) 0.3959(5) -0.14766(12) 0.0694(8) Uani 1 1 d . . . . .
C5 C 0.2170(3) 0.0159(5) 0.15526(13) 0.0772(9) Uani 1 1 d . . . . .
C6 C 0.2082(3) 0.0694(4) 0.10392(10) 0.0591(7) Uani 1 1 d . . . . .
C7 C 0.3056(3) 0.0495(4) 0.07363(11) 0.0580(7) Uani 1 1 d . . . . .
C8 C 0.4236(3) -0.0239(5) 0.09067(12) 0.0743(9) Uani 1 1 d . . . . .
C9 C 0.6010(3) 0.3840(5) 0.04916(11) 0.0788(9) Uani 1 1 d . . . . .
H9A H 0.6140 0.2778 0.0299 0.118 Uiso 1 1 calc R U . . .
H9B H 0.6377 0.4849 0.0332 0.118 Uiso 1 1 calc R U . . .
H9C H 0.5129 0.4039 0.0514 0.118 Uiso 1 1 calc R U . . .
C10 C 0.6479(3) 0.4767(4) 0.13819(12) 0.0741(9) Uani 1 1 d . . . . .
H10 H 0.6008 0.5815 0.1380 0.089 Uiso 1 1 calc R U . . .
C11 C 0.7178(3) 0.4092(5) 0.17685(12) 0.0762(9) Uani 1 1 d . . . . .
H11 H 0.7285 0.4598 0.2085 0.091 Uiso 1 1 calc R U . . .
C12 C 0.7341(3) 0.2294(4) 0.11450(11) 0.0604(7) Uani 1 1 d . . . . .
H12 H 0.7576 0.1336 0.0948 0.072 Uiso 1 1 calc R U . . .
C13 C 0.8486(3) 0.1308(5) 0.19288(12) 0.0853(10) Uani 1 1 d . . . . .
H13A H 0.8790 0.1927 0.2230 0.102 Uiso 1 1 calc R U . . .
H13B H 0.9205 0.0951 0.1747 0.102 Uiso 1 1 calc R U . . .
C14 C 0.7770(4) -0.0341(5) 0.20707(14) 0.0973(12) Uani 1 1 d . . . . .
H14A H 0.7472 -0.0956 0.1768 0.117 Uiso 1 1 calc R U . . .
H14B H 0.8334 -0.1146 0.2257 0.117 Uiso 1 1 calc R U . . .
C15 C 0.6686(4) 0.0054(7) 0.2376(2) 0.1392(19) Uani 1 1 d . . . . .
H15A H 0.6988 0.0767 0.2660 0.167 Uiso 1 1 calc R U . . .
H15B H 0.6109 0.0799 0.2176 0.167 Uiso 1 1 calc R U . . .
C16 C 0.6010(6) -0.1373(10) 0.2557(3) 0.225(4) Uani 1 1 d . . . . .
H16A H 0.5578 -0.1982 0.2283 0.337 Uiso 1 1 calc R U . . .
H16B H 0.5413 -0.0931 0.2782 0.337 Uiso 1 1 calc R U . . .
H16C H 0.6571 -0.2193 0.2731 0.337 Uiso 1 1 calc R U . . .

loop_
_atom_site_aniso_label
_atom_site_aniso_U_11
_atom_site_aniso_U_22
_atom_site_aniso_U_33
_atom_site_aniso_U_23
_atom_site_aniso_U_13
_atom_site_aniso_U_12
Ni1 0.0516(2) 0.0475(2) 0.0469(2) -0.00488(15) 0.00652(16) -0.00678(15)
S1 0.0528(4) 0.0581(4) 0.0599(4) -0.0057(3) 0.0129(3) -0.0058(3)
S2 0.0521(4) 0.0740(5) 0.0495(4) -0.0005(3) 0.0084(3) -0.0001(4)
S3 0.0670(5) 0.0600(5) 0.0516(4) -0.0007(3) 0.0124(3) -0.0041(4)
S4 0.0554(4) 0.0740(5) 0.0558(4) 0.0009(4) 0.0064(3) -0.0008(4)
N1 0.0587(18) 0.105(2) 0.126(3) -0.0044(19) -0.0078(17) 0.0093(17)
N2 0.095(2) 0.162(3) 0.068(2) 0.021(2) -0.0077(18) -0.009(2)
N3 0.152(3) 0.143(3) 0.064(2) 0.025(2) -0.003(2) -0.008(3)
N4 0.077(2) 0.126(3) 0.127(3) 0.032(2) -0.017(2) 0.002(2)
N5 0.0478(13) 0.0724(16) 0.0530(14) 0.0036(13) 0.0053(11) -0.0050(12)
N6 0.0528(14) 0.0798(18) 0.0560(16) 0.0038(13) 0.0000(12) -0.0013(13)
C1 0.0574(19) 0.0607(19) 0.076(2) -0.0094(16) 0.0081(16) -0.0083(15)
C2 0.0469(15) 0.0438(15) 0.0641(18) -0.0075(13) -0.0012(13) -0.0060(12)
C3 0.0536(16) 0.0515(16) 0.0532(17) -0.0042(13) -0.0005(13) -0.0070(13)
C4 0.0606(19) 0.085(2) 0.062(2) 0.0008(18) -0.0043(16) -0.0062(17)
C5 0.092(2) 0.080(2) 0.059(2) 0.0074(17) -0.0015(18) -0.0097(19)
C6 0.075(2) 0.0524(17) 0.0493(17) 0.0003(13) -0.0014(15) -0.0150(14)
C7 0.0604(18) 0.0518(17) 0.0606(18) 0.0016(14) -0.0064(15) -0.0096(14)
C8 0.065(2) 0.078(2) 0.079(2) 0.0155(18) -0.0068(18) -0.0107(18)
C9 0.0609(19) 0.113(3) 0.062(2) 0.0097(19) -0.0033(15) 0.0013(19)
C10 0.082(2) 0.070(2) 0.070(2) -0.0020(18) 0.0092(18) 0.0087(18)
C11 0.083(2) 0.087(2) 0.059(2) -0.0112(18) 0.0083(18) -0.007(2)
C12 0.0528(16) 0.074(2) 0.0545(19) -0.0025(15) 0.0043(14) 0.0012(15)
C13 0.063(2) 0.121(3) 0.072(2) 0.023(2) 0.0005(17) 0.013(2)
C14 0.098(3) 0.112(3) 0.080(2) 0.023(2) -0.001(2) 0.026(2)
C15 0.108(3) 0.147(4) 0.168(5) 0.064(4) 0.052(3) 0.017(3)
C16 0.207(7) 0.196(7) 0.284(9) 0.108(6) 0.130(7) 0.037(5)

loop_
_atom_type_symbol
_atom_type_description
_atom_type_scat_dispersion_real
_atom_type_scat_dispersion_imag
_atom_type_scat_source
C C 0.0033 0.0016 'International Tables Vol C Tables 4.2.6.8 and 6.1.1.4'
H H 0.0000 0.0000 'International Tables Vol C Tables 4.2.6.8 and 6.1.1.4'
N N 0.0061 0.0033 'International Tables Vol C Tables 4.2.6.8 and 6.1.1.4'
S S 0.1246 0.1234 'International Tables Vol C Tables 4.2.6.8 and 6.1.1.4'
Ni Ni 0.3393 1.1124 'International Tables Vol C Tables 4.2.6.8 and 6.1.1.4'

loop_
_geom_angle_atom_site_label_1
_geom_angle_atom_site_label_2
_geom_angle_atom_site_label_3
_geom_angle
_geom_angle_site_symmetry_1
_geom_angle_site_symmetry_3
_geom_angle_publ_flag
S2 Ni1 S3 178.70(3) . . ?
S2 Ni1 S1 92.28(3) . . ?
S3 Ni1 S1 87.77(3) . . ?
S2 Ni1 S4 87.50(3) . . ?
S3 Ni1 S4 92.50(3) . . ?
S1 Ni1 S4 177.95(3) . . ?
C2 S1 Ni1 103.79(9) . . ?
C3 S2 Ni1 103.60(10) . . ?
C6 S3 Ni1 103.41(10) . . ?
C7 S4 Ni1 103.35(10) . . ?
C12 N5 C10 108.7(2) . . ?
C12 N5 C9 126.1(3) . . ?
C10 N5 C9 125.2(3) . . ?
C12 N6 C11 107.8(3) . . ?
C12 N6 C13 125.8(3) . . ?
C11 N6 C13 126.3(3) . . ?
N1 C1 C2 178.7(4) . . ?
C3 C2 C1 122.6(3) . . ?
C3 C2 S1 120.0(2) . . ?
C1 C2 S1 117.3(2) . . ?
C2 C3 C4 122.7(3) . . ?
C2 C3 S2 120.3(2) . . ?
C4 C3 S2 117.0(2) . . ?
N2 C4 C3 177.9(3) . . ?
N3 C5 C6 178.6(4) . . ?
C7 C6 C5 122.0(3) . . ?
C7 C6 S3 120.5(2) . . ?
C5 C6 S3 117.5(2) . . ?
C6 C7 C8 122.8(3) . . ?
C6 C7 S4 120.2(2) . . ?
C8 C7 S4 117.0(2) . . ?
N4 C8 C7 177.9(4) . . ?
C11 C10 N5 106.3(3) . . ?
C10 C11 N6 108.0(3) . . ?
N6 C12 N5 109.2(3) . . ?
N6 C13 C14 111.7(3) . . ?
C15 C14 C13 113.6(4) . . ?
C16 C15 C14 118.5(5) . . ?

loop_
_geom_bond_atom_site_label_1
_geom_bond_atom_site_label_2
_geom_bond_distance
_geom_bond_site_symmetry_2
_geom_bond_publ_flag
Ni1 S2 2.1412(8) . ?
Ni1 S3 2.1431(8) . ?
Ni1 S1 2.1436(7) . ?
Ni1 S4 2.1462(8) . ?
S1 C2 1.713(3) . ?
S2 C3 1.717(3) . ?
S3 C6 1.715(3) . ?
S4 C7 1.718(3) . ?
N1 C1 1.135(4) . ?
N2 C4 1.139(4) . ?
N3 C5 1.129(4) . ?
N4 C8 1.137(4) . ?
N5 C12 1.316(3) . ?
N5 C10 1.358(4) . ?
N5 C9 1.467(3) . ?
N6 C12 1.314(3) . ?
N6 C11 1.356(4) . ?
N6 C13 1.476(4) . ?
C1 C2 1.429(4) . ?
C2 C3 1.366(4) . ?
C3 C4 1.432(4) . ?
C5 C6 1.431(4) . ?
C6 C7 1.363(4) . ?
C7 C8 1.429(4) . ?
C10 C11 1.343(4) . ?
C13 C14 1.509(5) . ?
C14 C15 1.484(6) . ?
C15 C16 1.390(7) . ?
